data_7000088
loop_
_publ_author_name
'Miller, Stuart R.'
'Lear, Emily'
'Gonzalez, Jorge'
'Slawin, Alexandra M. Z.'
'Wright, Paul A.'
'Guillou, Nathalie'
'F\'erey, G\'erard'

_publ_section_title
;
 Synthesis and structure of the framework scandium methylphosphonates
 ScF(H2O)CH3PO3 and NaSc(CH3PO3)2.0.5H2O.
;
_journal_issue 20
_journal_name_full 'Dalton transactions (Cambridge, England : 2003)'
_journal_page_first 3319
_journal_page_last 3325
_journal_paper_doi 10.1039/b504466a
_journal_year 2005
_chemical_formula_moiety 'Na Sc C2 H7 P2 O6.5'
_chemical_formula_sum 'C2 H7 Na O6.5 P2 Sc'
_chemical_formula_weight 264.93
_chemical_name_systematic ' ?'
_space_group_IT_number 86
_symmetry_cell_setting tetragonal
_symmetry_space_group_name_Hall '-P 4bc'
_symmetry_space_group_name_H-M 'P 42/n :2'
_cell_angle_alpha 90.00000
_cell_angle_beta 90.00000
_cell_angle_gamma 90.00000
_cell_formula_units_Z 8
_cell_length_a 17.79734(8)
_cell_length_b 17.79734(8)
_cell_length_c 5.38859(3)
_cell_measurement_temperature 293
_cell_volume 1706.811(14)
_computing_structure_refinement FULLPROF
_computing_structure_solution 'EXPO + SHELXL'
_diffrn_ambient_temperature 293
_diffrn_detector_type 'multi detectors'
_diffrn_measurement_device_type '2-circles theta/2theta instrument'
_diffrn_measurement_method capillary
_diffrn_radiation_monochromator 'Si(111) double crystal'
_diffrn_radiation_type X-ray
_diffrn_radiation_wavelength 0.6325
_diffrn_source 'Synchrotron - undulator beamline'
_pd_char_particle_morphology 'tetragonal prisms'
_pd_instr_location
;
'European Synchrotron Radiation Facilities (ESRF); ID 31 Beamline'
;
_pd_meas_2theta_range_inc 0.003000
_pd_meas_2theta_range_max 37.96500
_pd_meas_2theta_range_min 1.02000
_pd_meas_number_of_points 12316
_pd_meas_scan_method step
_pd_proc_2theta_range_inc 0.003000
_pd_proc_2theta_range_max 37.9673
_pd_proc_2theta_range_min 1.0223
_pd_proc_info_excluded_regions 'One excluded range: 1-2%(2theta)'
_pd_proc_ls_background_function 'linear interpolation between 49 points'
_pd_proc_ls_pref_orient_corr 'The usual Rietveld function is used'
_pd_proc_ls_profile_function 'pseudo Voigt'
_pd_proc_ls_prof_R_factor 6.1930
_pd_proc_ls_prof_wR_expected 3.8612
_pd_proc_ls_prof_wR_factor 8.2002
_pd_proc_wavelength 0.632500
_pd_spec_mounting capillary
_pd_spec_mount_mode transmission
_pd_spec_shape cylinder
_pd_spec_size_axial 10
_pd_spec_size_equat 0.5
_refine_ls_number_parameters 56
_refine_ls_number_reflns 1018
_refine_ls_number_restraints 0
_refine_ls_R_I_factor 7.7395
_cod_data_source_file b504466a.txt
_cod_data_source_block scphos1
_cod_depositor_comments
;
The following automatic conversions were performed:
'_symmetry_cell_setting' value 'Tetragonal' changed to 'tetragonal'
according to '/home/saulius/struct/CIF-dictionaries/cif_core.dic'
dictionary named 'cif_core.dic' version 2.4.1 from 2010-06-29.

Automatic conversion script
Id: cif_fix_enum 1527 2010-12-29 10:47:43Z saulius 
;
_cod_original_cell_volume 1706.812(14)
_cod_original_sg_symbol_H-M 'P 42/N'
_cod_original_formula_sum 'Na Sc C2 H7 P2 O6.5'
_cod_database_code 7000088
_pd_proc_ls_prof_cr_factor 17.1644
_pd_proc_ls_prof_cwr_factor 16.5248
_pd_proc_ls_prof_cwr_expected 7.7809
_pd_proc_ls_prof_chi2 4.5104
_pd_proc_ls_prof_echi2 4.7758

loop_
_symmetry_equiv_pos_as_xyz
x,y,z
-y,x+1/2,z+1/2
-x+1/2,-y+1/2,z
y+1/2,-x,z+1/2
-x,-y,-z
y,-x+1/2,-z+1/2
x+1/2,y+1/2,-z
-y+1/2,x,-z+1/2

loop_
_atom_site_label
_atom_site_fract_x
_atom_site_fract_y
_atom_site_fract_z
_atom_site_U_iso_or_equiv
_atom_site_occupancy
_atom_site_adp_type
_atom_site_type_symbol
Sc1 0.57778(15) 0.09480(15) 0.7391(7) 0.00000 1.00000 Uiso Sc
P1 0.7037(2) 0.0662(2) 0.2404(11) 0.00000 1.00000 Uiso P
P2 0.45911(20) 0.0955(2) 0.2540(11) 0.00000 1.00000 Uiso P
Na1 0.6114(3) 0.2140(2) 0.2566(15) 0.00000 1.00000 Uiso Na
O1 0.6752(5) 0.0935(6) 0.9937(15) 0.00000 1.00000 Uiso O
O2 0.6562(5) 0.0964(6) 0.4482(16) 0.00000 1.00000 Uiso O
O3 0.5912(4) 0.2153(4) 0.7796(19) 0.00000 1.00000 Uiso O
O4 0.4856(5) 0.0961(5) 0.5118(14) 0.00000 1.00000 Uiso O
O5 0.5116(5) 0.1148(5) 1.0449(15) 0.00000 1.00000 Uiso O
O6 0.5701(5) -0.0225(4) 0.7890(18) 0.00000 1.00000 Uiso O
C1 0.7031(7) -0.0341(6) 0.288(3) 0.00000 1.00000 Uiso C
H1A 0.75210 -0.04870 0.34280 0.00000 1.00000 Uiso H
H1B 0.69170 -0.05790 0.13330 0.00000 1.00000 Uiso H
H1C 0.66640 -0.04630 0.40930 0.00000 1.00000 Uiso H
C2 0.3806(5) 0.1634(6) 0.236(3) 0.00000 1.00000 Uiso C
H2A 0.34350 0.14590 0.12500 0.00000 1.00000 Uiso H
H2B 0.40010 0.21090 0.18550 0.00000 1.00000 Uiso H
H2C 0.35930 0.16830 0.40150 0.00000 1.00000 Uiso H
OW1 0.75000 0.25000 0.227(6) 0.00000 0.50000 Uiso O

loop_
_atom_type_symbol
_atom_type_scat_Cromer_Mann_a1
_atom_type_scat_Cromer_Mann_b1
_atom_type_scat_Cromer_Mann_a2
_atom_type_scat_Cromer_Mann_b2
_atom_type_scat_Cromer_Mann_a3
_atom_type_scat_Cromer_Mann_b3
_atom_type_scat_Cromer_Mann_a4
_atom_type_scat_Cromer_Mann_b4
_atom_type_scat_Cromer_Mann_c
_atom_type_scat_dispersion_real
_atom_type_scat_dispersion_imag
_atom_type_scat_source
sc 9.18900 9.02130 7.36790 0.57290 1.64090 136.10800 1.46800 51.35310 1.33290 0.21900 0.29900 International_Tables_for_Crystallography_Vol.C(1991)_Tables_6.1.1.4_and_6.1.1.5
p 6.43450 1.90670 4.17910 27.15700 1.78000 0.52600 1.49080 68.16450 1.11490 0.08400 0.07500 International_Tables_for_Crystallography_Vol.C(1991)_Tables_6.1.1.4_and_6.1.1.5
na 4.76260 3.28500 3.17360 8.84220 1.26740 0.31360 1.11280 129.42400 0.67600 0.03000 0.02500 International_Tables_for_Crystallography_Vol.C(1991)_Tables_6.1.1.4_and_6.1.1.5
o 3.04850 13.27710 2.28680 5.70110 1.54630 0.32390 0.86700 32.90890 0.25080 0.02700 0.00800 International_Tables_for_Crystallography_Vol.C(1991)_Tables_6.1.1.4_and_6.1.1.5
c 2.31000 20.84390 1.02000 10.20750 1.58860 0.56870 0.86500 51.65120 0.21560 0.00200 0.00100 International_Tables_for_Crystallography_Vol.C(1991)_Tables_6.1.1.4_and_6.1.1.5
h 0.49300 10.51090 0.32291 26.12570 0.14019 3.14236 0.04081 57.79970 0.00304 0.00000 0.00000 International_Tables_for_Crystallography_Vol.C(1991)_Tables_6.1.1.4_and_6.1.1.5

loop_
_geom_angle_atom_site_label_1
_geom_angle_atom_site_label_2
_geom_angle_atom_site_label_3
_geom_angle
_geom_angle_site_symmetry_1
_geom_angle_site_symmetry_3
_geom_angle_publ_flag
O1 Sc1 O2 86.7(6) . . ?
O1 Sc1 O3 82.0(5) . . ?
O1 Sc1 O4 178.4(7) . . ?
O1 Sc1 O5 87.4(6) . . ?
O1 Sc1 O6 87.8(6) . . ?
O2 Sc1 O3 89.3(6) . . ?
O2 Sc1 O4 94.9(6) . . ?
O2 Sc1 O5 167.6(7) . . ?
O2 Sc1 O6 98.7(6) . . ?
O3 Sc1 O4 97.9(6) . . ?
O3 Sc1 O5 79.1(5) . . ?
O3 Sc1 O6 166.6(6) . . ?
O4 Sc1 O5 91.0(6) . . ?
O4 Sc1 O6 92.0(6) . . ?
O5 Sc1 O6 91.8(6) . . ?
O1 P1 O2 110.7(9) 1_554 . ?
O1 P1 O3 110.4(9) 1_554 2_644 ?
O1 P1 C1 116(1) 1_554 . ?
O2 P1 O3 108.9(9) . 2_644 ?
O2 P1 C1 104(1) . . ?
O3 P1 C1 105.9(9) 2_644 . ?
O4 P2 O5 120.5(9) . 1_554 ?
O4 P2 O6 106.3(9) . 5_656 ?
O4 P2 C2 107(1) . . ?
O5 P2 O6 108.3(9) 1_554 5_656 ?
O5 P2 C2 106.3(9) 1_554 . ?
O6 P2 C2 108.3(9) 5_656 . ?

loop_
_geom_bond_atom_site_label_1
_geom_bond_atom_site_label_2
_geom_bond_distance
_geom_bond_site_symmetry_2
Sc1 O1 2.211(9) .
Sc1 O2 2.100(9) .
Sc1 O3 2.169(8) .
Sc1 O4 2.048(9) .
Sc1 O5 2.057(9) .
Sc1 O6 2.109(8) .
P1 O1 1.50(1) 1_554
P1 O2 1.50(1) .
P1 O3 1.522(9) 2_644
P1 C1 1.80(1) .
P2 O4 1.47(1) .
P2 O5 1.50(1) 1_554
P2 O6 1.417(9) 5_656
P2 C2 1.85(1) .
